data_1522036
loop_
_publ_author_name
'Thomson, J.B.'
'Armstrong, A.R.'
'Bruce, P.G.'

_publ_section_title
;
 An oxygen-rich pyrochlore with fluorite composition
;
_journal_name_full 'Journal of Solid State Chemistry'
_journal_page_first 56
_journal_page_last 62
_journal_volume 148
_journal_year 1999
_chemical_formula_sum 'Ce2 O7.98 Zr2'
_chemical_name_systematic 'Ce2 Zr2 O7.98'
_space_group_IT_number 166
_symmetry_space_group_name_Hall '-P 3* 2'
_symmetry_space_group_name_H-M 'R -3 m :R'
_cell_angle_alpha 90.05
_cell_angle_beta 90.05
_cell_angle_gamma 90.05
_cell_formula_units_Z 8
_cell_length_a 10.5439
_cell_length_b 10.5439
_cell_length_c 10.5439
_cell_volume 1172.204
_citation_journal_id_ASTM JSSCBI
_cod_data_source_file Thomson_JSSCBI_1999_421.cif
_cod_data_source_block Ce2O7.98Zr2
_cod_original_sg_symbol_Hall '-R 3 2" (-y+z,x+z,-x+y+z)'
_cod_database_code 1522036

loop_
_symmetry_equiv_pos_as_xyz
x,y,z
z,x,y
y,z,x
-y,-x,-z
-z,-y,-x
-x,-z,-y
-x,-y,-z
-z,-x,-y
-y,-z,-x
y,x,z
z,y,x
x,z,y

loop_
_atom_site_label
_atom_site_type_symbol
_atom_site_fract_x
_atom_site_fract_y
_atom_site_fract_z
_atom_site_occupancy
_atom_site_U_iso_or_equiv
O10 O-2 0.8503 0.1276 0.1276 1 0.0
Ce4 Ce+3 0.2581 0.7419 0.5 1 0.0
Zr1 Zr+4 0.5 0.5 0.5 1 0.0
O3 O-2 0.379 0.379 0.379 0.38 0.0
O6 O-2 0.3619 0.1209 0.6209 1 0.0
O2 O-2 0.387 0.387 0.108 0.72 0.0
Ce2 Ce+3 0 0.5 0.5 1 0.0
Zr3 Zr+4 0.2505 0.7495 0 1 0.0
O11 O-2 0.0615 0.511 0.734 0.44 0.0
O9 O-2 0.368 0.619 0.619 1 0.0
Zr4 Zr+4 0.2467 0.2467 0.495 1 0.0
Ce1 Ce+3 0 0 0 1 0.0
O5 O-2 0.387 0.125 0.125 1 0.0
O7 O-2 0.1126 0.8728 0.374 1 0.0
Ce3 Ce+3 0.2404 0.2404 -0.005 1 0.0
O8 O-2 0.165 0.3672 0.3672 1 0.0
O4 O-2 0.89 0.89 0.38 0.58 0.0
O1 O-2 0.119 0.119 0.119 1 0.0
Zr2 Zr+4 0.5 0 0 1 0.0
